data_2020024
loop_
_publ_author_name
'Nogueira, Thais C. M.'
'Pinheiro, Alessandra C.'
'Wardell, James L.'
'de Souza, Marcus V. N.'
'Abberley, Jordan P.'
'Harrison, William T. A.'

_publ_section_title
;
 Weak C---H&#x00B7;&#x00B7;&#x00B7;O and C---H&#x00B7;&#x00B7;&#x00B7;\p
 hydrogen bonds and \p--\p stacking interactions in a series of four
 <i>N</i>'-[(<i>E</i>)-(aryl)methylidene]-<i>N</i>-methyl-2-oxo-1,3-oxazolidine-4-carbohydrazides
;
_journal_coeditor_code UK3114
_journal_issue 8
_journal_name_full 'Acta Crystallographica Section C'
_journal_page_first
;
;
_journal_paper_doi 10.1107/S2053229615012450
_journal_volume 71
_journal_year 2015
_chemical_formula_iupac 'C13 H13 Cl2 N3 O3'
_chemical_formula_moiety 'C13 H13 Cl2 N3 O3'
_chemical_formula_sum 'C13 H13 Cl2 N3 O3'
_chemical_formula_weight 330.16
_chemical_name_systematic
(4<i>S</i>)-<i>N</i>'-[(<i>E</i>)-2,6-Dichlorobenzylidene]-<i>N</i>,3-dimethyl-2-oxo-1,3-oxazolidine-4-carbohydrazide
_space_group_IT_number 18
_symmetry_cell_setting orthorhombic
_symmetry_space_group_name_Hall 'P 2 2ab'
_symmetry_space_group_name_H-M 'P 21 21 2'
_atom_sites_solution_hydrogens geom
_atom_sites_solution_primary direct
_atom_sites_solution_secondary difmap
_audit_creation_method SHELXL-97
_cell_angle_alpha 90.00
_cell_angle_beta 90.00
_cell_angle_gamma 90.00
_cell_formula_units_Z 4
_cell_length_a 19.7273(13)
_cell_length_b 7.6749(3)
_cell_length_c 9.3882(3)
_cell_measurement_reflns_used 10413
_cell_measurement_temperature 100(2)
_cell_measurement_theta_max 29.1
_cell_measurement_theta_min 3.0
_cell_volume 1421.42(12)
_computing_cell_refinement
;
CrystalClear (Rigaku, 2012)
;
_computing_data_collection
;
CrystalClear (Rigaku, 2012)
;
_computing_data_reduction
;
CrystalClear (Rigaku, 2012)
;
_computing_molecular_graphics
;
ORTEP-3 for Windows (Farrugia, 2012)
;
_computing_publication_material
;
publCIF (Westrip, 2010)
;
_computing_structure_refinement
;
SHELXL97 (Sheldrick, 2008)
;
_computing_structure_solution
;
SHELXS97 (Sheldrick, 2008)
;
_diffrn_ambient_temperature 100(2)
_diffrn_measured_fraction_theta_full 0.995
_diffrn_measured_fraction_theta_max 0.995
_diffrn_measurement_device_type 'Rigaku CCD'
_diffrn_measurement_method \w
_diffrn_radiation_monochromator graphite
_diffrn_radiation_source 'fine-focus sealed tube'
_diffrn_radiation_type MoK\a
_diffrn_radiation_wavelength 0.71073
_diffrn_reflns_av_R_equivalents 0.0191
_diffrn_reflns_av_sigmaI/netI 0.0219
_diffrn_reflns_limit_h_max 22
_diffrn_reflns_limit_h_min -26
_diffrn_reflns_limit_k_max 10
_diffrn_reflns_limit_k_min -8
_diffrn_reflns_limit_l_max 12
_diffrn_reflns_limit_l_min -8
_diffrn_reflns_number 10592
_diffrn_reflns_theta_full 29.09
_diffrn_reflns_theta_max 29.09
_diffrn_reflns_theta_min 3.00
_diffrn_standards_decay_% 0
_exptl_absorpt_coefficient_mu 0.470
_exptl_absorpt_correction_type none
_exptl_crystal_colour colourless
_exptl_crystal_density_diffrn 1.543
_exptl_crystal_density_method 'not measured'
_exptl_crystal_description block
_exptl_crystal_F_000 680
_exptl_crystal_size_max 0.11
_exptl_crystal_size_mid 0.10
_exptl_crystal_size_min 0.08
_refine_diff_density_max 0.293
_refine_diff_density_min -0.192
_refine_ls_abs_structure_details
;
Flack (1983), 1508 Friedel pairs
;
_refine_ls_abs_structure_Flack -0.02(4)
_refine_ls_extinction_method none
_refine_ls_goodness_of_fit_ref 1.061
_refine_ls_hydrogen_treatment constr
_refine_ls_matrix_type full
_refine_ls_number_parameters 192
_refine_ls_number_reflns 3782
_refine_ls_number_restraints 0
_refine_ls_restrained_S_all 1.061
_refine_ls_R_factor_all 0.0238
_refine_ls_R_factor_gt 0.0228
_refine_ls_shift/su_max 0.002
_refine_ls_shift/su_mean 0.000
_refine_ls_structure_factor_coef Fsqd
_refine_ls_weighting_details 'calc w=1/[\s^2^(Fo^2^)+(0.0304P)^2^+0.2920P] where P=(Fo^2^+2Fc^2^)/3'
_refine_ls_weighting_scheme calc
_refine_ls_wR_factor_gt 0.0576
_refine_ls_wR_factor_ref 0.0580
_reflns_number_gt 3655
_reflns_number_total 3782
_reflns_threshold_expression I>2\s(I)
_cod_data_source_file uk3114sup1.cif
_cod_data_source_block IV
_cod_database_code 2020024

loop_
_symmetry_equiv_pos_as_xyz
'x, y, z'
'-x, -y, z'
'x+1/2, -y+1/2, -z'
'-x+1/2, y+1/2, -z'

loop_
_atom_site_type_symbol
_atom_site_label
_atom_site_fract_x
_atom_site_fract_y
_atom_site_fract_z
_atom_site_U_iso_or_equiv
_atom_site_adp_type
_atom_site_calc_flag
_atom_site_refinement_flags
_atom_site_occupancy
_atom_site_symmetry_multiplicity
C C1 0.56269(6) 0.28819(15) 0.65767(12) 0.0142(2) Uani d . 1 1
C C2 0.62682(6) 0.35432(16) 0.68474(14) 0.0179(2) Uani d . 1 1
H H2 0.6581 0.3698 0.6088 0.021 Uiso calc R 1 1
C C3 0.64534(6) 0.39789(17) 0.82297(15) 0.0198(3) Uani d . 1 1
H H3 0.6886 0.4479 0.8410 0.024 Uiso calc R 1 1
C C4 0.60086(6) 0.36852(16) 0.93442(14) 0.0181(2) Uani d . 1 1
H H4 0.6134 0.3971 1.0293 0.022 Uiso calc R 1 1
C C5 0.53767(6) 0.29675(15) 0.90573(12) 0.0144(2) Uani d . 1 1
C C6 0.51481(5) 0.25771(17) 0.76648(11) 0.01290(19) Uani d . 1 1
C C7 0.44566(6) 0.19006(16) 0.74812(12) 0.0135(2) Uani d . 1 1
H H7 0.4210 0.1544 0.8300 0.016 Uiso calc R 1 1
C C8 0.31324(7) 0.07201(19) 0.74848(13) 0.0190(3) Uani d . 1 1
H H8A 0.3106 0.1753 0.8096 0.029 Uiso calc R 1 1
H H8B 0.3355 -0.0229 0.8004 0.029 Uiso calc R 1 1
H H8C 0.2674 0.0359 0.7210 0.029 Uiso calc R 1 1
C C9 0.32512(6) 0.09370(16) 0.48747(13) 0.0155(2) Uani d . 1 1
C C10 0.36982(7) 0.15833(17) 0.36505(13) 0.0144(2) Uani d . 1 1
H H10 0.4157 0.1032 0.3692 0.017 Uiso calc R 1 1
C C11 0.37560(8) 0.35994(17) 0.36365(14) 0.0202(3) Uani d . 1 1
H H11A 0.3526 0.4108 0.4476 0.024 Uiso calc R 1 1
H H11B 0.4237 0.3965 0.3644 0.024 Uiso calc R 1 1
C C12 0.32291(6) 0.27228(17) 0.15739(12) 0.0155(2) Uani d . 1 1
C C13 0.33253(7) -0.04779(18) 0.16878(15) 0.0225(3) Uani d . 1 1
H H13A 0.3092 -0.1246 0.2363 0.034 Uiso calc R 1 1
H H13B 0.3780 -0.0935 0.1496 0.034 Uiso calc R 1 1
H H13C 0.3068 -0.0425 0.0796 0.034 Uiso calc R 1 1
N N1 0.41737(5) 0.17742(14) 0.62559(11) 0.01343(19) Uani d . 1 1
N N2 0.35225(5) 0.11327(14) 0.62124(11) 0.0146(2) Uani d . 1 1
N N3 0.33788(6) 0.12566(15) 0.22913(11) 0.0177(2) Uani d . 1 1
O O1 0.26869(5) 0.03326(14) 0.46844(10) 0.0225(2) Uani d . 1 1
O O2 0.34298(5) 0.41440(12) 0.23429(10) 0.01758(19) Uani d . 1 1
O O3 0.29591(5) 0.28803(14) 0.04279(9) 0.0235(2) Uani d . 1 1
Cl Cl1 0.545810(13) 0.23992(4) 0.47978(3) 0.01687(6) Uani d . 1 1
Cl Cl2 0.485825(14) 0.25546(5) 1.05296(3) 0.01923(7) Uani d . 1 1

loop_
_atom_site_aniso_label
_atom_site_aniso_U_11
_atom_site_aniso_U_22
_atom_site_aniso_U_33
_atom_site_aniso_U_12
_atom_site_aniso_U_13
_atom_site_aniso_U_23
C1 0.0141(5) 0.0118(5) 0.0168(5) 0.0013(4) -0.0007(4) 0.0008(4)
C2 0.0133(5) 0.0157(6) 0.0246(6) 0.0003(5) 0.0012(5) 0.0045(5)
C3 0.0126(5) 0.0149(6) 0.0320(7) -0.0008(5) -0.0060(5) 0.0010(5)
C4 0.0176(6) 0.0155(6) 0.0212(6) 0.0019(5) -0.0067(5) -0.0014(4)
C5 0.0142(5) 0.0136(5) 0.0154(5) 0.0017(4) -0.0004(4) -0.0006(4)
C6 0.0121(5) 0.0115(5) 0.0151(4) 0.0012(5) -0.0014(4) 0.0000(4)
C7 0.0121(5) 0.0139(5) 0.0146(5) 0.0000(4) 0.0001(4) 0.0004(4)
C8 0.0154(6) 0.0259(7) 0.0158(5) -0.0056(5) 0.0027(5) -0.0017(5)
C9 0.0127(5) 0.0186(6) 0.0153(5) 0.0017(4) -0.0014(4) -0.0003(4)
C10 0.0146(5) 0.0158(5) 0.0127(5) 0.0012(5) -0.0023(4) -0.0004(4)
C11 0.0272(7) 0.0158(6) 0.0175(6) 0.0010(5) -0.0067(5) -0.0006(5)
C12 0.0107(4) 0.0212(6) 0.0144(4) 0.0024(5) 0.0022(4) 0.0011(5)
C13 0.0240(6) 0.0198(6) 0.0238(6) 0.0006(6) -0.0019(5) -0.0084(5)
N1 0.0104(4) 0.0142(4) 0.0157(4) -0.0009(4) -0.0008(4) 0.0008(4)
N2 0.0103(4) 0.0193(5) 0.0141(4) -0.0023(4) -0.0001(4) 0.0002(4)
N3 0.0233(6) 0.0164(5) 0.0133(5) 0.0004(4) -0.0046(4) -0.0025(4)
O1 0.0133(4) 0.0346(6) 0.0197(4) -0.0047(4) -0.0023(3) -0.0018(4)
O2 0.0206(5) 0.0167(4) 0.0154(4) 0.0027(4) -0.0011(4) 0.0013(3)
O3 0.0229(4) 0.0336(6) 0.0138(4) 0.0045(4) -0.0032(3) 0.0032(4)
Cl1 0.01605(12) 0.01956(13) 0.01500(11) -0.00092(12) 0.00214(9) 0.00018(11)
Cl2 0.01828(12) 0.02584(15) 0.01357(11) 0.00114(14) -0.00100(9) -0.00086(12)

loop_
_atom_type_symbol
_atom_type_description
_atom_type_scat_dispersion_real
_atom_type_scat_dispersion_imag
_atom_type_scat_source
C C 0.0033 0.0016 'International Tables Vol C Tables 4.2.6.8 and 6.1.1.4'
H H 0.0000 0.0000 'International Tables Vol C Tables 4.2.6.8 and 6.1.1.4'
N N 0.0061 0.0033 'International Tables Vol C Tables 4.2.6.8 and 6.1.1.4'
O O 0.0106 0.0060 'International Tables Vol C Tables 4.2.6.8 and 6.1.1.4'
Cl Cl 0.1484 0.1585 'International Tables Vol C Tables 4.2.6.8 and 6.1.1.4'

loop_
_geom_angle_atom_site_label_1
_geom_angle_atom_site_label_2
_geom_angle_atom_site_label_3
_geom_angle
C2 C1 C6 122.60(11)
C2 C1 Cl1 115.33(9)
C6 C1 Cl1 122.05(9)
C1 C2 C3 119.96(12)
C1 C2 H2 120.0
C3 C2 H2 120.0
C4 C3 C2 120.02(12)
C4 C3 H3 120.0
C2 C3 H3 120.0
C3 C4 C5 119.14(12)
C3 C4 H4 120.4
C5 C4 H4 120.4
C4 C5 C6 123.31(11)
C4 C5 Cl2 116.33(9)
C6 C5 Cl2 120.36(9)
C1 C6 C5 114.86(10)
C1 C6 C7 126.51(10)
C5 C6 C7 118.62(10)
N1 C7 C6 122.41(10)
N1 C7 H7 118.8
C6 C7 H7 118.8
N2 C8 H8A 109.5
N2 C8 H8B 109.5
H8A C8 H8B 109.5
N2 C8 H8C 109.5
H8A C8 H8C 109.5
H8B C8 H8C 109.5
O1 C9 N2 122.11(11)
O1 C9 C10 122.62(11)
N2 C9 C10 115.25(10)
N3 C10 C9 110.82(11)
N3 C10 C11 101.40(11)
C9 C10 C11 111.82(11)
N3 C10 H10 110.8
C9 C10 H10 110.8
C11 C10 H10 110.8
O2 C11 C10 105.33(11)
O2 C11 H11A 110.7
C10 C11 H11A 110.7
O2 C11 H11B 110.7
C10 C11 H11B 110.7
H11A C11 H11B 108.8
O3 C12 N3 128.87(13)
O3 C12 O2 121.27(12)
N3 C12 O2 109.86(9)
N3 C13 H13A 109.5
N3 C13 H13B 109.5
H13A C13 H13B 109.5
N3 C13 H13C 109.5
H13A C13 H13C 109.5
H13B C13 H13C 109.5
C7 N1 N2 117.38(10)
C9 N2 N1 115.47(10)
C9 N2 C8 121.36(10)
N1 N2 C8 123.15(10)
C12 N3 C10 113.14(10)
C12 N3 C13 123.81(11)
C10 N3 C13 122.41(11)
C12 O2 C11 110.13(9)

loop_
_geom_bond_atom_site_label_1
_geom_bond_atom_site_label_2
_geom_bond_distance
C1 C2 1.3866(17)
C1 C6 1.4109(15)
C1 Cl1 1.7427(12)
C2 C3 1.3890(19)
C2 H2 0.9500
C3 C4 1.3840(19)
C3 H3 0.9500
C4 C5 1.3891(17)
C4 H4 0.9500
C5 C6 1.4150(15)
C5 Cl2 1.7485(12)
C6 C7 1.4696(15)
C7 N1 1.2822(15)
C7 H7 0.9500
C8 N2 1.4558(15)
C8 H8A 0.9800
C8 H8B 0.9800
C8 H8C 0.9800
C9 O1 1.2192(15)
C9 N2 1.3734(15)
C9 C10 1.5312(17)
C10 N3 1.4450(16)
C10 C11 1.5516(17)
C10 H10 1.0000
C11 O2 1.4366(15)
C11 H11A 0.9900
C11 H11B 0.9900
C12 O3 1.2066(14)
C12 N3 1.3444(16)
C12 O2 1.3666(15)
C13 N3 1.4506(17)
C13 H13A 0.9800
C13 H13B 0.9800
C13 H13C 0.9800
N1 N2 1.3763(14)

loop_
_geom_hbond_atom_site_label_D
_geom_hbond_atom_site_label_H
_geom_hbond_atom_site_label_A
_geom_hbond_site_symmetry_A
_geom_hbond_distance_DH
_geom_hbond_distance_HA
_geom_hbond_distance_DA
_geom_hbond_angle_DHA
C2 H2 O1 3_556 0.95 2.42 3.2627(16) 148
C4 H4 O2 2_666 0.95 2.56 3.4538(16) 158
C8 H8A O3 1_556 0.98 2.37 3.2404(16) 147
C8 H8C O2 4_546 0.98 2.41 3.3147(17) 154
C8 H8B Cg2 2_655 0.98 2.85 3.7289(15) 149

loop_
_geom_torsion_atom_site_label_1
_geom_torsion_atom_site_label_2
_geom_torsion_atom_site_label_3
_geom_torsion_atom_site_label_4
_geom_torsion
C6 C1 C2 C3 -1.83(19)
Cl1 C1 C2 C3 179.70(10)
C1 C2 C3 C4 2.70(19)
C2 C3 C4 C5 -0.56(19)
C3 C4 C5 C6 -2.61(19)
C3 C4 C5 Cl2 177.46(10)
C2 C1 C6 C5 -1.12(17)
Cl1 C1 C6 C5 177.26(9)
C2 C1 C6 C7 179.28(12)
Cl1 C1 C6 C7 -2.34(18)
C4 C5 C6 C1 3.36(18)
Cl2 C5 C6 C1 -176.71(9)
C4 C5 C6 C7 -177.00(11)
Cl2 C5 C6 C7 2.93(16)
C1 C6 C7 N1 -11.65(19)
C5 C6 C7 N1 168.76(12)
O1 C9 C10 N3 -4.09(17)
N2 C9 C10 N3 177.76(11)
O1 C9 C10 C11 108.25(15)
N2 C9 C10 C11 -69.90(15)
N3 C10 C11 O2 3.53(15)
C9 C10 C11 O2 -114.60(11)
C6 C7 N1 N2 -179.59(11)
O1 C9 N2 N1 177.75(12)
C10 C9 N2 N1 -4.09(15)
O1 C9 N2 C8 -3.64(19)
C10 C9 N2 C8 174.52(11)
C7 N1 N2 C9 -176.87(11)
C7 N1 N2 C8 4.55(17)
O3 C12 N3 C10 -179.38(12)
O2 C12 N3 C10 0.46(14)
O3 C12 N3 C13 9.6(2)
O2 C12 N3 C13 -170.52(12)
C9 C10 N3 C12 116.32(12)
C11 C10 N3 C12 -2.53(15)
C9 C10 N3 C13 -72.56(15)
C11 C10 N3 C13 168.60(13)
O3 C12 O2 C11 -178.05(11)
N3 C12 O2 C11 2.10(13)
C10 C11 O2 C12 -3.56(14)

_cod_database_fobs_code 2020024
